data_4083181
loop_
_publ_author_name
'Tskhovrebov, Alexander G.'
'Solari, Euro'
'Scopelliti, Rosario'
'Severin, Kay'

_publ_section_title
;
 Reactions of Grignard Reagents with Nitrous Oxide
;
_journal_issue 10
_journal_name_full Organometallics
_journal_page_first 2405
_journal_paper_doi 10.1021/om500333y
_journal_volume 33
_journal_year 2014
_chemical_formula_moiety 'C14 H15 N2, Cl'
_chemical_formula_sum 'C14 H15 Cl N2'
_chemical_formula_weight 246.73
_space_group_IT_number 19
_symmetry_cell_setting orthorhombic
_symmetry_space_group_name_Hall 'P 2ac 2ab'
_symmetry_space_group_name_H-M 'P 21 21 21'
_atom_sites_solution_hydrogens geom
_atom_sites_solution_primary direct
_atom_sites_solution_secondary difmap
_audit_creation_method SHELXL-97
_audit_update_record
;
2014-02-17 # Formatted by publCIF

;
_cell_angle_alpha 90.00
_cell_angle_beta 90.00
_cell_angle_gamma 90.00
_cell_formula_units_Z 8
_cell_length_a 7.5186(3)
_cell_length_b 13.2135(4)
_cell_length_c 27.5125(13)
_cell_measurement_reflns_used 3125
_cell_measurement_temperature 293(2)
_cell_measurement_theta_max 72.1850
_cell_measurement_theta_min 3.7080
_cell_volume 2733.28(19)
_computing_cell_refinement
; 
CrysAlisPro, Agilent Technologies, 
Version 1.171.37.31 (release 14-01-2014 CrysAlis171 .NET) 
(compiled Jan 14 2014,18:38:05) 
;
_computing_data_collection
; 
CrysAlisPro, Agilent Technologies, 
Version 1.171.37.31 (release 14-01-2014 CrysAlis171 .NET) 
(compiled Jan 14 2014,18:38:05) 
;
_computing_data_reduction
; 
CrysAlisPro, Agilent Technologies, 
Version 1.171.37.31 (release 14-01-2014 CrysAlis171 .NET) 
(compiled Jan 14 2014,18:38:05) 
;
_computing_molecular_graphics 'Bruker SHELXTL'
_computing_publication_material 'Bruker SHELXTL'
_computing_structure_refinement 'SHELXL-97 (Sheldrick, 1997)'
_computing_structure_solution 'SHELXS-97 (Sheldrick, 1990)'
_diffrn_ambient_temperature 293(2)
_diffrn_detector_area_resol_mean 10.2665
_diffrn_measured_fraction_theta_full 0.999
_diffrn_measured_fraction_theta_max 0.964
_diffrn_measurement_device_type 'SuperNova, Dual, Cu at zero, Atlas'
_diffrn_measurement_method 'omega scans'
_diffrn_radiation_monochromator graphite
_diffrn_radiation_source 'fine-focus sealed tube'
_diffrn_radiation_type CuK\a
_diffrn_radiation_wavelength 1.54178
_diffrn_reflns_av_R_equivalents 0.0381
_diffrn_reflns_av_sigmaI/netI 0.0373
_diffrn_reflns_limit_h_max 6
_diffrn_reflns_limit_h_min -8
_diffrn_reflns_limit_k_max 15
_diffrn_reflns_limit_k_min -16
_diffrn_reflns_limit_l_max 29
_diffrn_reflns_limit_l_min -33
_diffrn_reflns_number 7203
_diffrn_reflns_theta_full 67.00
_diffrn_reflns_theta_max 73.18
_diffrn_reflns_theta_min 3.21
_exptl_absorpt_coefficient_mu 2.299
_exptl_absorpt_correction_T_max 0.686
_exptl_absorpt_correction_T_min 0.115
_exptl_absorpt_correction_type gaussian
_exptl_absorpt_process_details
; 
CrysAlisPro, Agilent Technologies, 
Version 1.171.37.31 (release 14-01-2014 CrysAlis171 .NET) 
(compiled Jan 14 2014,18:38:05) 
Numerical absorption correction based on gaussian integration over 
a multifaceted crystal model Empirical absorption correction using 
spherical harmonics, implemented in SCALE3 ABSPACK scaling algorithm. 
;
_exptl_crystal_colour colourless
_exptl_crystal_density_diffrn 1.199
_exptl_crystal_density_method 'not measured'
_exptl_crystal_description plate
_exptl_crystal_F_000 1040
_exptl_crystal_size_max 0.53
_exptl_crystal_size_mid 0.44
_exptl_crystal_size_min 0.12
_refine_diff_density_max 1.187
_refine_diff_density_min -0.260
_refine_diff_density_rms 0.088
_refine_ls_abs_structure_details 'Flack H D (1983), Acta Cryst. A39, 876-881'
_refine_ls_abs_structure_Flack 0.48(2)
_refine_ls_extinction_method none
_refine_ls_goodness_of_fit_ref 1.039
_refine_ls_hydrogen_treatment constr
_refine_ls_matrix_type full
_refine_ls_number_parameters 308
_refine_ls_number_reflns 4633
_refine_ls_number_restraints 0
_refine_ls_restrained_S_all 1.039
_refine_ls_R_factor_all 0.0756
_refine_ls_R_factor_gt 0.0688
_refine_ls_shift/su_max 0.001
_refine_ls_shift/su_mean 0.000
_refine_ls_structure_factor_coef Fsqd
_refine_ls_weighting_details 'calc w=1/[\s^2^(Fo^2^)+(0.1319P)^2^+0.0000P] where P=(Fo^2^+2Fc^2^)/3'
_refine_ls_weighting_scheme calc
_refine_ls_wR_factor_gt 0.1710
_refine_ls_wR_factor_ref 0.1841
_reflns_number_gt 3973
_reflns_number_total 4633
_reflns_threshold_expression >2sigma(I)
_cod_data_source_file om500333y_si_002.cif
_cod_data_source_block compound_2
_cod_depositor_comments 'Adding full bibliography for 4083179--4083181.cif.'
_cod_original_cell_volume 2733.26(19)
_cod_database_code 4083181

loop_
_symmetry_equiv_pos_as_xyz
'x, y, z'
'-x+1/2, -y, z+1/2'
'-x, y+1/2, -z+1/2'
'x+1/2, -y+1/2, -z'

loop_
_atom_site_label
_atom_site_type_symbol
_atom_site_fract_x
_atom_site_fract_y
_atom_site_fract_z
_atom_site_U_iso_or_equiv
_atom_site_adp_type
_atom_site_occupancy
_atom_site_symmetry_multiplicity
_atom_site_calc_flag
_atom_site_refinement_flags
N1 N 0.0020(4) 0.01660(18) 0.76484(8) 0.0511(5) Uani 1 1 d .
H1A H -0.1146 0.0052 0.7697 0.061 Uiso 1 1 calc R
H1B H 0.0240 0.0824 0.7708 0.061 Uiso 1 1 calc R
N2 N 0.0481(4) -0.0073(2) 0.71501(8) 0.0558(6) Uani 1 1 d .
C1 C 0.1088(5) -0.0474(2) 0.79845(10) 0.0577(7) Uani 1 1 d .
H1C H 0.2341 -0.0317 0.7947 0.069 Uiso 1 1 calc R
H1D H 0.0916 -0.1183 0.7904 0.069 Uiso 1 1 calc R
C2 C 0.0537(4) -0.0290(2) 0.84998(10) 0.0549(7) Uani 1 1 d .
C3 C -0.0787(6) -0.0848(3) 0.87105(14) 0.0820(11) Uani 1 1 d .
H3 H -0.1348 -0.1353 0.8531 0.098 Uiso 1 1 calc R
C4 C -0.1311(7) -0.0672(5) 0.91914(17) 0.0998(16) Uani 1 1 d .
H4 H -0.2210 -0.1059 0.9330 0.120 Uiso 1 1 calc R
C5 C -0.0518(8) 0.0052(4) 0.94499(15) 0.1009(17) Uani 1 1 d .
H5 H -0.0860 0.0162 0.9770 0.121 Uiso 1 1 calc R
C6 C 0.0796(9) 0.0636(4) 0.92480(14) 0.0954(14) Uani 1 1 d .
H6 H 0.1329 0.1146 0.9430 0.114 Uiso 1 1 calc R
C7 C 0.1330(6) 0.0466(3) 0.87724(12) 0.0738(10) Uani 1 1 d .
H7 H 0.2224 0.0861 0.8636 0.089 Uiso 1 1 calc R
C8 C -0.0512(4) 0.0351(2) 0.68417(11) 0.0562(7) Uani 1 1 d .
H8 H -0.1408 0.0786 0.6945 0.067 Uiso 1 1 calc R
C9 C -0.0261(5) 0.0164(2) 0.63217(11) 0.0566(7) Uani 1 1 d .
C10 C -0.0982(6) 0.0826(3) 0.59826(13) 0.0735(9) Uani 1 1 d .
H10 H -0.1653 0.1378 0.6084 0.088 Uiso 1 1 calc R
C11 C -0.0693(6) 0.0659(4) 0.54925(13) 0.0803(11) Uani 1 1 d .
H11 H -0.1195 0.1096 0.5266 0.096 Uiso 1 1 calc R
C12 C 0.0312(7) -0.0134(4) 0.53360(13) 0.0817(11) Uani 1 1 d .
H12 H 0.0530 -0.0225 0.5006 0.098 Uiso 1 1 calc R
C13 C 0.1000(8) -0.0799(4) 0.56704(15) 0.0864(12) Uani 1 1 d .
H13 H 0.1667 -0.1349 0.5565 0.104 Uiso 1 1 calc R
C14 C 0.0713(6) -0.0660(3) 0.61595(13) 0.0732(10) Uani 1 1 d .
H14 H 0.1176 -0.1119 0.6382 0.088 Uiso 1 1 calc R
Cl1 Cl 0.09346(11) 0.23961(6) 0.77081(3) 0.0676(3) Uani 1 1 d .
N3 N -0.5022(4) 0.72846(18) 0.73457(8) 0.0514(5) Uani 1 1 d .
H3A H -0.5237 0.6631 0.7276 0.062 Uiso 1 1 calc R
H3B H -0.3857 0.7405 0.7298 0.062 Uiso 1 1 calc R
N4 N -0.5483(4) 0.7487(2) 0.78485(8) 0.0557(6) Uani 1 1 d .
C15 C -0.6091(5) 0.7942(2) 0.70232(10) 0.0565(7) Uani 1 1 d .
H15A H -0.5919 0.8644 0.7115 0.068 Uiso 1 1 calc R
H15B H -0.7342 0.7782 0.7061 0.068 Uiso 1 1 calc R
C16 C -0.5564(4) 0.7802(2) 0.65026(10) 0.0546(7) Uani 1 1 d .
C17 C -0.4337(6) 0.8435(3) 0.62892(14) 0.0822(12) Uani 1 1 d .
H17 H -0.3809 0.8941 0.6475 0.099 Uiso 1 1 calc R
C18 C -0.3871(8) 0.8334(4) 0.58025(16) 0.0998(16) Uani 1 1 d .
H18 H -0.3053 0.8777 0.5665 0.120 Uiso 1 1 calc R
C19 C -0.4605(8) 0.7595(4) 0.55297(16) 0.0959(15) Uani 1 1 d .
H19 H -0.4298 0.7527 0.5204 0.115 Uiso 1 1 calc R
C20 C -0.5809(8) 0.6945(3) 0.57377(14) 0.0885(12) Uani 1 1 d .
H20 H -0.6309 0.6433 0.5551 0.106 Uiso 1 1 calc R
C21 C -0.6292(6) 0.7040(3) 0.62219(13) 0.0730(10) Uani 1 1 d .
H21 H -0.7105 0.6591 0.6358 0.088 Uiso 1 1 calc R
C22 C -0.4491(4) 0.7032(3) 0.81487(11) 0.0586(7) Uani 1 1 d .
H22 H -0.3586 0.6611 0.8038 0.070 Uiso 1 1 calc R
C23 C -0.4774(5) 0.7172(3) 0.86718(11) 0.0593(7) Uani 1 1 d .
C24 C -0.4065(6) 0.6483(3) 0.89958(14) 0.0787(10) Uani 1 1 d .
H24 H -0.3354 0.5959 0.8881 0.094 Uiso 1 1 calc R
C25 C -0.4397(7) 0.6564(4) 0.94855(15) 0.0883(12) Uani 1 1 d .
H25 H -0.3928 0.6092 0.9701 0.106 Uiso 1 1 calc R
C26 C -0.5419(7) 0.7342(4) 0.96545(14) 0.0876(13) Uani 1 1 d .
H26 H -0.5648 0.7396 0.9986 0.105 Uiso 1 1 calc R
C27 C -0.6113(8) 0.8050(3) 0.93387(14) 0.0863(12) Uani 1 1 d .
H27 H -0.6802 0.8580 0.9457 0.104 Uiso 1 1 calc R
C28 C -0.5785(6) 0.7970(3) 0.88458(12) 0.0699(9) Uani 1 1 d .
H28 H -0.6240 0.8449 0.8632 0.084 Uiso 1 1 calc R
Cl2 Cl -0.59376(11) 0.50536(5) 0.72765(3) 0.0676(3) Uani 1 1 d .

loop_
_atom_site_aniso_label
_atom_site_aniso_U_11
_atom_site_aniso_U_22
_atom_site_aniso_U_33
_atom_site_aniso_U_23
_atom_site_aniso_U_13
_atom_site_aniso_U_12
N1 0.0403(13) 0.0564(11) 0.0565(12) -0.0025(10) -0.0002(10) -0.0037(11)
N2 0.0482(15) 0.0677(14) 0.0513(12) 0.0006(10) -0.0016(11) 0.0008(12)
C1 0.0518(18) 0.0633(15) 0.0579(15) 0.0008(13) -0.0040(14) 0.0061(15)
C2 0.0453(17) 0.0635(15) 0.0560(14) 0.0050(13) -0.0057(13) -0.0007(13)
C3 0.074(3) 0.100(3) 0.072(2) 0.019(2) 0.001(2) -0.025(2)
C4 0.083(4) 0.138(4) 0.078(2) 0.027(3) 0.020(2) -0.011(3)
C5 0.102(4) 0.141(4) 0.061(2) 0.012(3) 0.007(2) 0.020(4)
C6 0.113(4) 0.103(3) 0.070(2) -0.014(2) -0.011(3) 0.000(3)
C7 0.079(3) 0.078(2) 0.0645(18) -0.0001(16) -0.0016(18) -0.017(2)
C8 0.0456(18) 0.0624(15) 0.0606(15) 0.0040(13) 0.0040(13) 0.0042(14)
C9 0.0454(17) 0.0661(15) 0.0584(15) 0.0020(13) -0.0022(13) 0.0021(14)
C10 0.065(2) 0.085(2) 0.0709(19) 0.0169(17) 0.0035(19) 0.013(2)
C11 0.071(3) 0.107(3) 0.0624(18) 0.0235(19) -0.0035(19) -0.003(2)
C12 0.076(3) 0.108(3) 0.0618(18) -0.0060(19) 0.0024(18) -0.009(2)
C13 0.085(3) 0.098(3) 0.076(2) -0.018(2) -0.006(2) 0.014(3)
C14 0.076(3) 0.079(2) 0.0651(18) -0.0088(15) -0.0115(19) 0.018(2)
Cl1 0.0443(4) 0.0547(3) 0.1039(6) 0.0002(4) 0.0032(5) 0.0039(3)
N3 0.0393(13) 0.0588(12) 0.0562(13) -0.0025(10) 0.0017(11) -0.0028(11)
N4 0.0512(16) 0.0636(13) 0.0524(12) -0.0009(10) -0.0006(11) 0.0010(12)
C15 0.0517(17) 0.0603(14) 0.0576(15) -0.0009(12) 0.0002(14) 0.0031(14)
C16 0.0477(18) 0.0599(14) 0.0560(14) 0.0020(12) -0.0033(13) 0.0001(13)
C17 0.076(3) 0.101(2) 0.070(2) 0.0073(19) 0.0008(19) -0.035(2)
C18 0.091(3) 0.130(4) 0.079(3) 0.019(3) 0.012(2) -0.044(3)
C19 0.088(3) 0.134(4) 0.066(2) 0.005(2) 0.018(2) 0.007(3)
C20 0.106(4) 0.086(2) 0.074(2) -0.0218(19) 0.002(3) -0.011(3)
C21 0.079(3) 0.0727(18) 0.0676(18) -0.0058(16) 0.0074(18) -0.0119(19)
C22 0.0447(18) 0.0717(16) 0.0594(15) 0.0046(14) 0.0033(13) 0.0056(15)
C23 0.0453(17) 0.0734(18) 0.0593(15) 0.0054(14) 0.0003(14) -0.0061(15)
C24 0.062(2) 0.103(2) 0.071(2) 0.0202(19) 0.0010(19) 0.016(2)
C25 0.077(3) 0.121(3) 0.067(2) 0.025(2) -0.006(2) 0.003(3)
C26 0.087(3) 0.114(3) 0.0615(19) 0.001(2) -0.004(2) -0.027(3)
C27 0.102(4) 0.088(2) 0.069(2) -0.0197(19) 0.008(2) -0.003(3)
C28 0.076(2) 0.0728(18) 0.0614(17) -0.0051(15) -0.0034(18) 0.002(2)
Cl2 0.0448(4) 0.0542(4) 0.1039(6) 0.0022(4) 0.0030(5) 0.0027(3)

loop_
_atom_type_symbol
_atom_type_description
_atom_type_scat_dispersion_real
_atom_type_scat_dispersion_imag
_atom_type_scat_source
C C 0.0181 0.0091 'International Tables Vol C Tables 4.2.6.8 and 6.1.1.4'
H H 0.0000 0.0000 'International Tables Vol C Tables 4.2.6.8 and 6.1.1.4'
N N 0.0311 0.0180 'International Tables Vol C Tables 4.2.6.8 and 6.1.1.4'
Cl Cl 0.3639 0.7018 'International Tables Vol C Tables 4.2.6.8 and 6.1.1.4'

loop_
_geom_angle_atom_site_label_1
_geom_angle_atom_site_label_2
_geom_angle_atom_site_label_3
_geom_angle
N2 N1 C1 109.6(2)
N2 N1 H1A 109.8
C1 N1 H1A 109.8
N2 N1 H1B 109.8
C1 N1 H1B 109.8
H1A N1 H1B 108.2
C8 N2 N1 113.5(3)
N1 C1 C2 110.3(3)
N1 C1 H1C 109.6
C2 C1 H1C 109.6
N1 C1 H1D 109.6
C2 C1 H1D 109.6
H1C C1 H1D 108.1
C3 C2 C7 118.2(3)
C3 C2 C1 121.0(3)
C7 C2 C1 120.8(3)
C2 C3 C4 121.0(4)
C2 C3 H3 119.5
C4 C3 H3 119.5
C5 C4 C3 119.9(5)
C5 C4 H4 120.1
C3 C4 H4 120.1
C4 C5 C6 120.7(4)
C4 C5 H5 119.7
C6 C5 H5 119.7
C5 C6 C7 119.9(5)
C5 C6 H6 120.0
C7 C6 H6 120.0
C2 C7 C6 120.3(4)
C2 C7 H7 119.9
C6 C7 H7 119.9
N2 C8 C9 120.4(3)
N2 C8 H8 119.8
C9 C8 H8 119.8
C14 C9 C10 119.0(3)
C14 C9 C8 121.1(3)
C10 C9 C8 120.0(3)
C11 C10 C9 119.5(4)
C11 C10 H10 120.2
C9 C10 H10 120.2
C12 C11 C10 121.2(4)
C12 C11 H11 119.4
C10 C11 H11 119.4
C11 C12 C13 119.3(4)
C11 C12 H12 120.4
C13 C12 H12 120.4
C12 C13 C14 120.8(4)
C12 C13 H13 119.6
C14 C13 H13 119.6
C13 C14 C9 120.2(4)
C13 C14 H14 119.9
C9 C14 H14 119.9
N4 N3 C15 109.5(2)
N4 N3 H3A 109.8
C15 N3 H3A 109.8
N4 N3 H3B 109.8
C15 N3 H3B 109.8
H3A N3 H3B 108.2
C22 N4 N3 113.3(3)
N3 C15 C16 110.9(3)
N3 C15 H15A 109.5
C16 C15 H15A 109.5
N3 C15 H15B 109.5
C16 C15 H15B 109.5
H15A C15 H15B 108.0
C17 C16 C21 118.0(3)
C17 C16 C15 120.7(3)
C21 C16 C15 121.3(3)
C16 C17 C18 121.4(4)
C16 C17 H17 119.3
C18 C17 H17 119.3
C19 C18 C17 120.1(4)
C19 C18 H18 119.9
C17 C18 H18 119.9
C18 C19 C20 119.4(4)
C18 C19 H19 120.3
C20 C19 H19 120.3
C19 C20 C21 121.1(4)
C19 C20 H20 119.4
C21 C20 H20 119.4
C16 C21 C20 119.9(4)
C16 C21 H21 120.0
C20 C21 H21 120.0
N4 C22 C23 119.7(3)
N4 C22 H22 120.1
C23 C22 H22 120.1
C24 C23 C28 119.4(3)
C24 C23 C22 119.6(3)
C28 C23 C22 121.0(3)
C25 C24 C23 120.7(4)
C25 C24 H24 119.6
C23 C24 H24 119.6
C26 C25 C24 119.7(4)
C26 C25 H25 120.2
C24 C25 H25 120.2
C25 C26 C27 120.6(4)
C25 C26 H26 119.7
C27 C26 H26 119.7
C26 C27 C28 119.9(5)
C26 C27 H27 120.1
C28 C27 H27 120.1
C27 C28 C23 119.7(4)
C27 C28 H28 120.1
C23 C28 H28 120.1

loop_
_geom_bond_atom_site_label_1
_geom_bond_atom_site_label_2
_geom_bond_distance
N1 N2 1.449(3)
N1 C1 1.488(4)
N1 H1A 0.9000
N1 H1B 0.9000
N2 C8 1.261(4)
C1 C2 1.497(4)
C1 H1C 0.9700
C1 H1D 0.9700
C2 C3 1.368(5)
C2 C7 1.383(5)
C3 C4 1.400(6)
C3 H3 0.9300
C4 C5 1.333(7)
C4 H4 0.9300
C5 C6 1.372(8)
C5 H5 0.9300
C6 C7 1.387(5)
C6 H6 0.9300
C7 H7 0.9300
C8 C9 1.464(4)
C8 H8 0.9300
C9 C14 1.386(5)
C9 C10 1.389(5)
C10 C11 1.383(5)
C10 H10 0.9300
C11 C12 1.362(6)
C11 H11 0.9300
C12 C13 1.373(6)
C12 H12 0.9300
C13 C14 1.375(5)
C13 H13 0.9300
C14 H14 0.9300
N3 N4 1.451(3)
N3 C15 1.479(4)
N3 H3A 0.9000
N3 H3B 0.9000
N4 C22 1.264(4)
C15 C16 1.498(4)
C15 H15A 0.9700
C15 H15B 0.9700
C16 C17 1.376(5)
C16 C21 1.382(5)
C17 C18 1.390(6)
C17 H17 0.9300
C18 C19 1.350(7)
C18 H18 0.9300
C19 C20 1.373(7)
C19 H19 0.9300
C20 C21 1.386(5)
C20 H20 0.9300
C21 H21 0.9300
C22 C23 1.467(4)
C22 H22 0.9300
C23 C24 1.381(5)
C23 C28 1.384(5)
C24 C25 1.374(6)
C24 H24 0.9300
C25 C26 1.365(7)
C25 H25 0.9300
C26 C27 1.379(7)
C26 H26 0.9300
C27 C28 1.383(5)
C27 H27 0.9300
C28 H28 0.9300

loop_
_geom_hbond_atom_site_label_D
_geom_hbond_atom_site_label_H
_geom_hbond_atom_site_label_A
_geom_hbond_distance_DH
_geom_hbond_distance_HA
_geom_hbond_distance_DA
_geom_hbond_angle_DHA
_geom_hbond_site_symmetry_A
N1 H1A Cl2 0.90 2.19 3.080(3) 168 3_446
N1 H1B Cl1 0.90 2.14 3.030(3) 169 .
N3 H3A Cl2 0.90 2.15 3.033(2) 167 .
N3 H3B Cl1 0.90 2.20 3.080(3) 167 3_556

loop_
_geom_torsion_atom_site_label_1
_geom_torsion_atom_site_label_2
_geom_torsion_atom_site_label_3
_geom_torsion_atom_site_label_4
_geom_torsion
C1 N1 N2 C8 172.2(3)
N2 N1 C1 C2 -176.0(3)
N1 C1 C2 C3 89.9(4)
N1 C1 C2 C7 -88.7(4)
C7 C2 C3 C4 -0.9(7)
C1 C2 C3 C4 -179.6(4)
C2 C3 C4 C5 0.2(8)
C3 C4 C5 C6 0.7(9)
C4 C5 C6 C7 -1.0(8)
C3 C2 C7 C6 0.7(6)
C1 C2 C7 C6 179.4(4)
C5 C6 C7 C2 0.2(8)
N1 N2 C8 C9 -178.1(3)
N2 C8 C9 C14 17.1(5)
N2 C8 C9 C10 -161.8(4)
C14 C9 C10 C11 -0.8(6)
C8 C9 C10 C11 178.1(4)
C9 C10 C11 C12 -1.2(7)
C10 C11 C12 C13 2.3(7)
C11 C12 C13 C14 -1.3(8)
C12 C13 C14 C9 -0.7(8)
C10 C9 C14 C13 1.8(7)
C8 C9 C14 C13 -177.2(5)
C15 N3 N4 C22 -172.8(3)
N4 N3 C15 C16 176.3(3)
N3 C15 C16 C17 -94.8(4)
N3 C15 C16 C21 85.5(4)
C21 C16 C17 C18 1.7(7)
C15 C16 C17 C18 -178.1(5)
C16 C17 C18 C19 -1.0(9)
C17 C18 C19 C20 -0.1(9)
C18 C19 C20 C21 0.4(9)
C17 C16 C21 C20 -1.4(7)
C15 C16 C21 C20 178.4(4)
C19 C20 C21 C16 0.3(8)
N3 N4 C22 C23 179.1(3)
N4 C22 C23 C24 161.8(4)
N4 C22 C23 C28 -16.4(5)
C28 C23 C24 C25 2.0(7)
C22 C23 C24 C25 -176.2(4)
C23 C24 C25 C26 -0.9(8)
C24 C25 C26 C27 -0.3(8)
C25 C26 C27 C28 0.4(8)
C26 C27 C28 C23 0.7(8)
C24 C23 C28 C27 -1.9(7)
C22 C23 C28 C27 176.3(4)
